data_7056915
loop_
_publ_author_name
'Rosa, Vitor'
'Gaspari, Ana P. S.'
'Folgosa, Filipe'
'Cordas, Cristina M.'
'Tavares, Pedro'
'Santos-Silva, Teresa'
'Barroso, S\'onia'
'Avil\'es, Teresa'

_publ_section_title
;
 Imine ligands based on ferrocene: synthesis, structural and M\"ossbauer
 characterization and evaluation as chromogenic and electrochemical
 sensors for Hg2+
;
_journal_issue 5
_journal_name_full 'New Journal of Chemistry'
_journal_page_first 3334
_journal_paper_doi 10.1039/C7NJ04319H
_journal_volume 42
_journal_year 2018
_chemical_formula_moiety 'C21 H17 Fe N'
_chemical_formula_sum 'C21 H17 Fe N'
_chemical_formula_weight 339.21
_space_group_crystal_system monoclinic
_space_group_IT_number 4
_space_group_name_Hall 'P 2yb'
_space_group_name_H-M_alt 'P 1 21 1'
_symmetry_space_group_name_Hall 'P 2yb'
_symmetry_space_group_name_H-M 'P 1 21 1'
_atom_sites_solution_hydrogens geom
_audit_creation_method SHELXL-2016/6
_audit_update_record
;
2018-01-10 deposited with the CCDC.
2018-01-18 downloaded from the CCDC.
;
_cell_angle_alpha 90
_cell_angle_beta 105.58(3)
_cell_angle_gamma 90
_cell_formula_units_Z 8
_cell_length_a 7.5332(15)
_cell_length_b 44.989(9)
_cell_length_c 9.6294(19)
_cell_measurement_reflns_used 15198
_cell_measurement_temperature 170(2)
_cell_measurement_theta_max 30.56
_cell_measurement_theta_min 1.81
_cell_volume 3143.6(12)
_computing_cell_refinement 'Bruker SMART'
_computing_data_collection 'Bruker SMART'
_computing_data_reduction 'Bruker SAINT'
_computing_molecular_graphics 'Ortep-3 for Windows/Platon'
_computing_publication_material 'Bruker SHELXTL'
_computing_structure_refinement 'SHELXL-2016/6 (Sheldrick, 2016)'
_computing_structure_solution 'SHELXS-97 (Sheldrick, 1990)'
_diffrn_ambient_temperature 170(2)
_diffrn_measured_fraction_theta_full 0.980
_diffrn_measured_fraction_theta_max 0.906
_diffrn_measurement_device_type 'CCD area detector'
_diffrn_measurement_method 'phi and omega scans'
_diffrn_radiation_type MoK\a
_diffrn_radiation_wavelength 0.71073
_diffrn_reflns_av_R_equivalents 0.0279
_diffrn_reflns_av_unetI/netI 0.0552
_diffrn_reflns_Laue_measured_fraction_full 0.980
_diffrn_reflns_Laue_measured_fraction_max 0.906
_diffrn_reflns_limit_h_max 10
_diffrn_reflns_limit_h_min -10
_diffrn_reflns_limit_k_max 61
_diffrn_reflns_limit_k_min -59
_diffrn_reflns_limit_l_max 12
_diffrn_reflns_limit_l_min -12
_diffrn_reflns_number 24263
_diffrn_reflns_point_group_measured_fraction_full 0.982
_diffrn_reflns_point_group_measured_fraction_max 0.908
_diffrn_reflns_theta_full 25.242
_diffrn_reflns_theta_max 30.557
_diffrn_reflns_theta_min 1.811
_diffrn_source 'fine-focus sealed tube'
_exptl_absorpt_coefficient_mu 0.957
_exptl_absorpt_correction_T_max 1
_exptl_absorpt_correction_T_min 0.798384
_exptl_absorpt_correction_type multi-scan
_exptl_absorpt_process_details 'SADABS-Bruker Nonius area detector scaling and absorption correction - V2.10'
_exptl_crystal_colour orange
_exptl_crystal_density_diffrn 1.433
_exptl_crystal_description plates
_exptl_crystal_F_000 1408
_exptl_crystal_size_max 0.300
_exptl_crystal_size_mid 0.060
_exptl_crystal_size_min 0.020
_refine_diff_density_max 0.655
_refine_diff_density_min -0.765
_refine_diff_density_rms 0.080
_refine_ls_abs_structure_details
;
 Refined as an inversion twin.
;
_refine_ls_extinction_method none
_refine_ls_goodness_of_fit_ref 1.079
_refine_ls_hydrogen_treatment constr
_refine_ls_matrix_type full
_refine_ls_number_parameters 830
_refine_ls_number_reflns 15184
_refine_ls_number_restraints 13
_refine_ls_restrained_S_all 1.086
_refine_ls_R_factor_all 0.0735
_refine_ls_R_factor_gt 0.0544
_refine_ls_shift/su_max 0.001
_refine_ls_shift/su_mean 0.000
_refine_ls_structure_factor_coef Fsqd
_refine_ls_weighting_details 'w=1/[\s^2^(Fo^2^)+(0.0313P)^2^+3.2206P] where P=(Fo^2^+2Fc^2^)/3'
_refine_ls_weighting_scheme calc
_refine_ls_wR_factor_gt 0.1020
_refine_ls_wR_factor_ref 0.1079
_reflns_Friedel_coverage 0.980
_reflns_Friedel_fraction_full 0.983
_reflns_Friedel_fraction_max 0.910
_reflns_number_gt 12454
_reflns_number_total 15184
_reflns_threshold_expression 'I > 2\s(I)'
_cod_data_source_file c7nj04319h2.cif
_cod_data_source_block shelx
_cod_depositor_comments 'Adding full bibliography for 7056915--7056916.cif.'
_cod_database_code 7056915
_shelx_shelxl_version_number 2016/6
_shelx_space_group_comment
;
The symmetry employed for this shelxl refinement is uniquely defined
by the following loop, which should always be used as a source of
symmetry information in preference to the above space-group names.
They are only intended as comments.
;
_shelx_estimated_absorpt_t_min 0.762
_shelx_estimated_absorpt_t_max 0.981

loop_
_space_group_symop_operation_xyz
'x, y, z'
'-x, y+1/2, -z'

loop_
_atom_site_label
_atom_site_type_symbol
_atom_site_fract_x
_atom_site_fract_y
_atom_site_fract_z
_atom_site_U_iso_or_equiv
_atom_site_adp_type
_atom_site_occupancy
_atom_site_site_symmetry_order
_atom_site_calc_flag
_atom_site_refinement_flags_posn
_atom_site_refinement_flags_adp
Fe1 Fe 0.51042(10) 0.93385(2) 0.46769(8) 0.01919(17) Uani 1 1 d . .
Fe2 Fe 1.01359(10) 0.06738(2) 0.12042(9) 0.02266(18) Uani 1 1 d . .
C5A C 0.7458(8) 0.95561(13) 0.5701(7) 0.0242(13) Uani 1 1 d . .
C4A C 0.6963(7) 0.93413(14) 0.6637(6) 0.0249(12) Uani 1 1 d . .
H4A H 0.669890 0.938137 0.750751 0.030 Uiso 1 1 calc R U
C1A C 0.7727(7) 0.93994(13) 0.4496(7) 0.0269(13) Uani 1 1 d . .
H1A H 0.806260 0.948413 0.372282 0.032 Uiso 1 1 calc R U
C3A C 0.6947(8) 0.90577(13) 0.5996(7) 0.0256(12) Uani 1 1 d . .
H3A H 0.668513 0.887859 0.638028 0.031 Uiso 1 1 calc R U
C2A C 0.7402(8) 0.90936(13) 0.4659(7) 0.0274(13) Uani 1 1 d . .
H2A H 0.747139 0.894317 0.401338 0.033 Uiso 1 1 calc R U
C6A C 0.7588(8) 0.98738(12) 0.5954(6) 0.0250(12) Uani 1 1 d . .
H6A H 0.706104 0.995545 0.663697 0.030 Uiso 1 1 calc R U
C11A C 1.0159(8) 1.08115(13) 0.6250(6) 0.0220(13) Uani 1 1 d . .
C8A C 0.6823(8) 1.05197(15) 0.5149(7) 0.0299(14) Uani 1 1 d . .
H8A H 0.569500 1.042623 0.477211 0.036 Uiso 1 1 calc R U
C16A C 1.0143(7) 1.04965(13) 0.6124(6) 0.0208(12) Uani 1 1 d . .
C10A C 0.8508(8) 1.09747(13) 0.5830(7) 0.0262(13) Uani 1 1 d . .
H10A H 0.853566 1.118083 0.590275 0.031 Uiso 1 1 calc R U
C12A C 1.1907(8) 1.09508(13) 0.6850(7) 0.0253(13) Uani 1 1 d . .
H12A H 1.196443 1.115653 0.694713 0.030 Uiso 1 1 calc R U
C9A C 0.6887(9) 1.08332(14) 0.5322(7) 0.0295(14) Uani 1 1 d . .
H9A H 0.579733 1.094207 0.508243 0.035 Uiso 1 1 calc R U
C15A C 1.1791(8) 1.03347(13) 0.6559(7) 0.0269(13) Uani 1 1 d . .
H15A H 1.176326 1.012904 0.645616 0.032 Uiso 1 1 calc R U
C7A C 0.8391(9) 1.03541(12) 0.5526(7) 0.0277(13) Uani 1 1 d . .
C14A C 1.3444(10) 1.04750(16) 0.7136(8) 0.0319(16) Uani 1 1 d . .
H14A H 1.452873 1.036572 0.743038 0.038 Uiso 1 1 calc R U
C13A C 1.3474(9) 1.07903(14) 0.7277(7) 0.0287(14) Uani 1 1 d . .
H13A H 1.458750 1.088690 0.766801 0.034 Uiso 1 1 calc R U
C17A C 0.3304(10) 0.9503(2) 0.2875(9) 0.047(2) Uani 1 1 d . .
H17A H 0.361910 0.959455 0.210913 0.057 Uiso 1 1 calc R U
C18A C 0.3009(9) 0.91978(17) 0.2984(8) 0.0412(18) Uani 1 1 d . .
H18A H 0.310775 0.905161 0.232602 0.049 Uiso 1 1 calc R U
C20A C 0.2576(9) 0.94280(18) 0.4963(8) 0.044(2) Uani 1 1 d . .
H20A H 0.232755 0.945776 0.584825 0.053 Uiso 1 1 calc R U
C21A C 0.3050(9) 0.96510(15) 0.4107(9) 0.0417(18) Uani 1 1 d . .
H21A H 0.317144 0.985338 0.430675 0.050 Uiso 1 1 calc R U
C19A C 0.2538(9) 0.91565(16) 0.4278(9) 0.0404(18) Uani 1 1 d . .
H19A H 0.224535 0.897517 0.462461 0.049 Uiso 1 1 calc R U
N1A N 0.8402(6) 1.00439(10) 0.5269(6) 0.0276(11) Uani 1 1 d . .
C5B C 0.7565(8) 0.04952(12) 0.0583(7) 0.0257(13) Uani 1 1 d . .
C16B C 0.5030(7) -0.04546(13) -0.0388(6) 0.0227(13) Uani 1 1 d . .
C11B C 0.4968(7) -0.07702(12) -0.0224(6) 0.0184(12) Uani 1 1 d . .
C7B C 0.6753(8) -0.03044(12) 0.0073(6) 0.0212(12) Uani 1 1 d . .
C15B C 0.3341(8) -0.02979(13) -0.0991(6) 0.0245(12) Uani 1 1 d . .
H15B H 0.336408 -0.009309 -0.111462 0.029 Uiso 1 1 calc R U
C14B C 0.1716(9) -0.04441(15) -0.1383(8) 0.0328(15) Uani 1 1 d . .
H14B H 0.062502 -0.033894 -0.173745 0.039 Uiso 1 1 calc R U
C8B C 0.8319(9) -0.04646(13) 0.0727(7) 0.0253(13) Uani 1 1 d . .
H8B H 0.943355 -0.036599 0.108307 0.030 Uiso 1 1 calc R U
C13B C 0.1673(8) -0.07555(14) -0.1253(7) 0.0284(14) Uani 1 1 d . .
H13B H 0.055339 -0.085500 -0.155426 0.034 Uiso 1 1 calc R U
C9B C 0.8244(9) -0.07711(13) 0.0858(7) 0.0256(14) Uani 1 1 d . .
H9B H 0.932281 -0.087475 0.127888 0.031 Uiso 1 1 calc R U
C12B C 0.3252(8) -0.09143(13) -0.0692(7) 0.0260(13) Uani 1 1 d . .
H12B H 0.319061 -0.111993 -0.061902 0.031 Uiso 1 1 calc R U
C10B C 0.6625(8) -0.09255(13) 0.0385(7) 0.0260(13) Uani 1 1 d . .
H10B H 0.661734 -0.113148 0.046373 0.031 Uiso 1 1 calc R U
C1B C 0.8006(8) 0.06301(15) -0.0605(7) 0.0294(14) Uani 1 1 d . .
H1B H 0.806204 0.053505 -0.144941 0.035 Uiso 1 1 calc R U
C2B C 0.8344(9) 0.09331(13) -0.0289(8) 0.0364(16) Uani 1 1 d . .
H2B H 0.864729 0.107285 -0.089912 0.044 Uiso 1 1 calc R U
C6B C 0.7261(7) 0.01828(12) 0.0826(7) 0.0261(12) Uani 1 1 d . .
H6B H 0.738014 0.011425 0.175723 0.031 Uiso 1 1 calc R U
C4B C 0.7674(8) 0.07228(13) 0.1657(7) 0.0306(14) Uani 1 1 d . .
H4B H 0.746680 0.069803 0.255997 0.037 Uiso 1 1 calc R U
C3B C 0.8153(8) 0.09904(13) 0.1082(8) 0.0351(16) Uani 1 1 d . .
H3B H 0.831443 0.117402 0.154218 0.042 Uiso 1 1 calc R U
N1B N 0.6830(6) 0.00021(9) -0.0234(5) 0.0257(10) Uani 1 1 d . .
Fe3 Fe 1.22129(10) 0.82146(2) 0.20887(8) 0.01953(17) Uani 1 1 d . .
Fe4 Fe 0.70611(10) 0.68346(2) 0.57508(9) 0.02119(17) Uani 1 1 d . .
C5C C 0.9824(8) 0.79998(12) 0.1086(7) 0.0229(12) Uani 1 1 d . .
C16C C 0.7150(7) 0.70663(12) 0.0778(6) 0.0213(12) Uani 1 1 d . .
C11C C 0.7084(7) 0.67540(12) 0.0599(6) 0.0200(12) Uani 1 1 d . .
C7C C 0.8881(8) 0.72068(12) 0.1362(6) 0.0204(11) Uani 1 1 d . .
C8C C 1.0465(8) 0.70384(13) 0.1759(7) 0.0244(13) Uani 1 1 d . .
H8C H 1.159154 0.713149 0.214767 0.029 Uiso 1 1 calc R U
C15C C 0.5489(8) 0.72305(13) 0.0343(7) 0.0251(12) Uani 1 1 d . .
H15C H 0.551212 0.743578 0.045981 0.030 Uiso 1 1 calc R U
C12C C 0.5353(8) 0.66169(13) 0.0013(7) 0.0296(14) Uani 1 1 d . .
H12C H 0.528966 0.641129 -0.009018 0.036 Uiso 1 1 calc R U
C14C C 0.3847(8) 0.70892(13) -0.0250(7) 0.0286(14) Uani 1 1 d . .
H14C H 0.277268 0.720067 -0.055291 0.034 Uiso 1 1 calc R U
C10C C 0.8749(8) 0.65876(13) 0.0999(7) 0.0268(13) Uani 1 1 d . .
H10C H 0.872275 0.638275 0.086471 0.032 Uiso 1 1 calc R U
C1C C 0.9595(7) 0.81581(12) 0.2296(7) 0.0235(12) Uani 1 1 d . .
H1C H 0.927868 0.807668 0.308504 0.028 Uiso 1 1 calc R U
C9C C 1.0405(8) 0.67298(13) 0.1586(7) 0.0246(13) Uani 1 1 d . .
H9C H 1.148697 0.661956 0.186735 0.030 Uiso 1 1 calc R U
C4C C 1.0326(7) 0.82089(14) 0.0132(6) 0.0231(11) Uani 1 1 d . .
H4C H 1.056667 0.816575 -0.074486 0.028 Uiso 1 1 calc R U
C13C C 0.3763(8) 0.67822(14) -0.0406(7) 0.0320(14) Uani 1 1 d . .
H13C H 0.263691 0.668887 -0.079273 0.038 Uiso 1 1 calc R U
C3C C 1.0389(7) 0.84947(12) 0.0778(7) 0.0246(12) Uani 1 1 d . .
H3C H 1.068138 0.867212 0.039573 0.030 Uiso 1 1 calc R U
C2C C 0.9933(8) 0.84630(12) 0.2093(7) 0.0259(13) Uani 1 1 d . .
H2C H 0.986370 0.861630 0.272376 0.031 Uiso 1 1 calc R U
C6C C 0.9700(7) 0.76791(12) 0.0874(6) 0.0236(11) Uani 1 1 d . .
H6C H 1.020303 0.759238 0.018967 0.028 Uiso 1 1 calc R U
C18C C 1.4246(9) 0.79027(15) 0.2679(8) 0.0342(15) Uani 1 1 d . .
H18C H 1.412015 0.769976 0.249502 0.041 Uiso 1 1 calc R U
C21C C 1.4316(8) 0.83520(16) 0.3757(7) 0.0337(15) Uani 1 1 d . .
H21C H 1.424546 0.850054 0.441199 0.040 Uiso 1 1 calc R U
C19C C 1.4736(8) 0.81153(15) 0.1774(7) 0.0322(15) Uani 1 1 d . .
H19C H 1.498496 0.807826 0.089490 0.039 Uiso 1 1 calc R U
C17C C 1.3973(9) 0.80490(16) 0.3929(7) 0.0347(15) Uani 1 1 d . .
H17C H 1.363770 0.796126 0.469533 0.042 Uiso 1 1 calc R U
C20C C 1.4780(9) 0.83983(16) 0.2455(8) 0.0373(17) Uani 1 1 d . .
H20C H 1.506282 0.857951 0.210235 0.045 Uiso 1 1 calc R U
N1C N 0.8914(6) 0.75154(10) 0.1612(5) 0.0258(10) Uani 1 1 d . .
C15D C 1.3842(8) 0.78294(13) 0.7723(6) 0.0245(12) Uani 1 1 d . .
H15D H 1.379124 0.762441 0.782988 0.029 Uiso 1 1 calc R U
C7D C 1.0468(8) 0.78457(12) 0.6674(7) 0.0221(12) Uani 1 1 d . .
C16D C 1.2224(7) 0.79879(13) 0.7141(6) 0.0202(12) Uani 1 1 d . .
C8D C 0.8930(9) 0.80077(13) 0.6039(7) 0.0284(14) Uani 1 1 d . .
H8D H 0.779754 0.791269 0.571445 0.034 Uiso 1 1 calc R U
C11D C 1.2324(8) 0.83009(12) 0.6957(6) 0.0230(13) Uani 1 1 d . .
C13D C 1.5637(9) 0.82837(15) 0.7979(7) 0.0317(15) Uani 1 1 d . .
H13D H 1.677125 0.837960 0.825554 0.038 Uiso 1 1 calc R U
C14D C 1.5534(9) 0.79744(15) 0.8147(7) 0.0292(14) Uani 1 1 d . .
H14D H 1.660153 0.786615 0.854372 0.035 Uiso 1 1 calc R U
C10D C 1.0676(8) 0.84631(13) 0.6334(7) 0.0247(13) Uani 1 1 d . .
H10D H 1.072210 0.866862 0.624689 0.030 Uiso 1 1 calc R U
C9D C 0.9047(8) 0.83195(13) 0.5870(7) 0.0279(14) Uani 1 1 d . .
H9D H 0.798924 0.842679 0.543428 0.033 Uiso 1 1 calc R U
C6D C 0.9852(8) 0.73516(12) 0.5994(6) 0.0261(12) Uani 1 1 d . .
H6D H 0.968655 0.741336 0.504572 0.031 Uiso 1 1 calc R U
C12D C 1.4079(8) 0.84419(13) 0.7411(7) 0.0272(13) Uani 1 1 d . .
H12D H 1.415651 0.864692 0.731719 0.033 Uiso 1 1 calc R U
C1D C 0.9568(8) 0.67943(13) 0.5358(7) 0.0271(13) Uani 1 1 d . .
H1D H 0.980283 0.680192 0.445869 0.033 Uiso 1 1 calc R U
C3D C 0.8889(8) 0.66181(13) 0.7395(7) 0.0268(13) Uani 1 1 d . .
H3D H 0.859559 0.649038 0.805997 0.032 Uiso 1 1 calc R U
C2D C 0.9175(8) 0.65362(13) 0.6051(7) 0.0294(13) Uani 1 1 d . .
H2D H 0.911358 0.634399 0.568577 0.035 Uiso 1 1 calc R U
C5D C 0.9542(8) 0.70416(12) 0.6279(7) 0.0231(13) Uani 1 1 d . .
C4D C 0.9130(7) 0.69293(12) 0.7543(6) 0.0214(12) Uani 1 1 d . .
H4D H 0.903520 0.704175 0.832997 0.026 Uiso 1 1 calc R U
C17D C 0.5082(10) 0.71407(17) 0.4941(11) 0.055(2) Uani 1 1 d . .
H17D H 0.527786 0.734397 0.488864 0.066 Uiso 1 1 calc R U
C21D C 0.5161(10) 0.6915(2) 0.3855(8) 0.047(2) Uani 1 1 d . .
H21D H 0.541031 0.694704 0.297261 0.056 Uiso 1 1 calc R U
C18D C 0.4658(9) 0.69894(17) 0.6045(9) 0.0427(18) Uani 1 1 d . .
H18D H 0.450342 0.707747 0.687831 0.051 Uiso 1 1 calc R U
C20D C 0.4792(10) 0.66425(18) 0.4407(9) 0.0473(19) Uani 1 1 d . .
H20D H 0.475191 0.645961 0.394935 0.057 Uiso 1 1 calc R U
C19D C 0.4492(8) 0.66888(16) 0.5755(8) 0.0404(17) Uani 1 1 d . .
H19D H 0.422659 0.654304 0.635390 0.048 Uiso 1 1 calc R U
C18B C 1.2210(11) 0.0691(3) 0.3043(10) 0.075(4) Uani 1 1 d . .
H18B H 1.215683 0.078402 0.389228 0.090 Uiso 1 1 calc R U
C20B C 1.2016(11) 0.03423(18) 0.1535(14) 0.070(3) Uani 1 1 d . .
H20B H 1.180637 0.015067 0.116460 0.084 Uiso 1 1 calc R U
C17B C 1.2732(10) 0.08278(17) 0.1957(14) 0.065(3) Uani 1 1 d . U
H17B H 1.308485 0.102497 0.191518 0.078 Uiso 1 1 calc R U
C19B C 1.1812(13) 0.0426(3) 0.2762(12) 0.080(3) Uani 1 1 d . .
H19B H 1.140446 0.029987 0.337768 0.096 Uiso 1 1 calc R U
C21B C 1.2612(11) 0.0586(3) 0.0826(9) 0.071(3) Uani 1 1 d . U
H21B H 1.285594 0.059544 -0.006943 0.085 Uiso 1 1 calc R U
N1D N 1.0345(6) 0.75408(10) 0.7007(5) 0.0272(10) Uani 1 1 d . .

loop_
_atom_site_aniso_label
_atom_site_aniso_U_11
_atom_site_aniso_U_22
_atom_site_aniso_U_33
_atom_site_aniso_U_23
_atom_site_aniso_U_13
_atom_site_aniso_U_12
Fe1 0.0162(3) 0.0223(4) 0.0187(4) -0.0007(3) 0.0039(3) 0.0003(3)
Fe2 0.0188(4) 0.0226(4) 0.0239(5) 0.0003(3) 0.0012(3) 0.0022(3)
C5A 0.018(3) 0.028(3) 0.024(3) 0.000(2) 0.002(2) 0.000(2)
C4A 0.023(3) 0.030(3) 0.020(3) -0.009(3) 0.003(2) -0.001(2)
C1A 0.019(3) 0.033(3) 0.028(3) 0.003(2) 0.006(2) 0.003(2)
C3A 0.022(3) 0.024(3) 0.031(3) 0.005(2) 0.006(3) -0.001(2)
C2A 0.023(3) 0.027(3) 0.032(4) -0.008(2) 0.008(3) 0.004(2)
C6A 0.026(3) 0.027(3) 0.020(3) -0.001(2) 0.002(2) -0.002(2)
C11A 0.029(3) 0.019(3) 0.021(3) 0.001(2) 0.011(3) -0.002(2)
C8A 0.018(3) 0.041(3) 0.032(4) -0.003(3) 0.010(3) 0.001(2)
C16A 0.020(3) 0.022(3) 0.023(3) 0.003(2) 0.009(2) 0.002(2)
C10A 0.029(3) 0.022(3) 0.030(3) 0.002(2) 0.013(3) 0.002(2)
C12A 0.028(3) 0.024(3) 0.023(3) 0.001(2) 0.005(3) -0.001(2)
C9A 0.033(3) 0.029(3) 0.030(4) 0.005(2) 0.014(3) 0.012(3)
C15A 0.026(3) 0.023(3) 0.031(4) 0.005(2) 0.008(3) 0.002(2)
C7A 0.032(3) 0.019(3) 0.036(4) -0.002(2) 0.015(3) -0.002(2)
C14A 0.028(3) 0.038(4) 0.036(4) 0.007(3) 0.018(3) 0.007(3)
C13A 0.024(3) 0.038(3) 0.023(3) 0.003(3) 0.003(3) -0.009(3)
C17A 0.030(4) 0.076(6) 0.034(4) 0.019(4) 0.006(3) 0.016(4)
C18A 0.025(3) 0.055(4) 0.032(4) -0.013(3) -0.012(3) 0.007(3)
C20A 0.022(3) 0.082(6) 0.027(4) -0.005(4) 0.005(3) 0.014(3)
C21A 0.033(4) 0.031(3) 0.054(5) -0.001(3) 0.000(3) 0.013(3)
C19A 0.018(3) 0.047(4) 0.053(5) 0.008(3) 0.004(3) -0.006(3)
N1A 0.028(2) 0.024(2) 0.032(3) -0.001(2) 0.011(2) -0.0017(19)
C5B 0.021(3) 0.020(3) 0.033(4) 0.004(2) 0.000(3) -0.003(2)
C16B 0.025(3) 0.022(3) 0.026(3) -0.001(2) 0.014(3) 0.000(2)
C11B 0.019(3) 0.023(3) 0.015(3) -0.005(2) 0.007(2) -0.004(2)
C7B 0.021(3) 0.027(3) 0.017(3) 0.001(2) 0.006(2) -0.003(2)
C15B 0.022(3) 0.030(3) 0.020(3) 0.001(2) 0.002(2) 0.006(2)
C14B 0.020(3) 0.040(4) 0.036(4) 0.006(3) 0.003(3) 0.003(3)
C8B 0.031(3) 0.021(3) 0.025(3) -0.002(2) 0.009(3) -0.004(2)
C13B 0.021(3) 0.036(3) 0.025(3) -0.007(3) 0.000(2) -0.011(2)
C9B 0.026(3) 0.025(3) 0.028(4) 0.007(2) 0.010(3) 0.006(2)
C12B 0.027(3) 0.030(3) 0.024(3) -0.003(2) 0.013(3) -0.007(2)
C10B 0.032(3) 0.022(3) 0.025(3) 0.004(2) 0.010(3) 0.005(2)
C1B 0.025(3) 0.038(3) 0.021(3) 0.005(3) -0.002(2) -0.006(3)
C2B 0.027(3) 0.028(3) 0.044(4) 0.011(3) -0.009(3) -0.009(2)
C6B 0.025(3) 0.026(3) 0.027(3) 0.000(2) 0.007(2) -0.005(2)
C4B 0.027(3) 0.031(3) 0.035(4) -0.006(3) 0.010(3) 0.003(2)
C3B 0.022(3) 0.021(3) 0.054(5) -0.006(3) -0.004(3) 0.004(2)
N1B 0.025(2) 0.023(2) 0.027(3) 0.0009(19) 0.004(2) -0.0042(18)
Fe3 0.0173(4) 0.0228(4) 0.0184(4) -0.0022(3) 0.0046(3) -0.0012(3)
Fe4 0.0192(4) 0.0266(4) 0.0166(4) -0.0005(3) 0.0027(3) -0.0012(3)
C5C 0.017(3) 0.021(3) 0.032(4) -0.001(2) 0.008(3) -0.004(2)
C16C 0.024(3) 0.021(3) 0.020(3) 0.001(2) 0.010(2) 0.001(2)
C11C 0.018(3) 0.029(3) 0.015(3) 0.003(2) 0.007(2) 0.002(2)
C7C 0.022(3) 0.025(3) 0.016(3) -0.002(2) 0.008(2) -0.005(2)
C8C 0.020(3) 0.027(3) 0.024(3) 0.004(2) 0.001(2) -0.005(2)
C15C 0.024(3) 0.025(3) 0.028(3) 0.003(2) 0.009(3) 0.001(2)
C12C 0.032(3) 0.024(3) 0.035(4) 0.001(2) 0.012(3) -0.006(2)
C14C 0.021(3) 0.034(3) 0.029(4) 0.009(3) 0.004(3) 0.006(2)
C10C 0.029(3) 0.023(3) 0.032(4) 0.002(2) 0.013(3) 0.004(2)
C1C 0.017(2) 0.024(3) 0.031(3) -0.003(2) 0.010(2) -0.002(2)
C9C 0.015(3) 0.026(3) 0.030(4) 0.005(2) 0.002(2) 0.005(2)
C4C 0.023(3) 0.030(3) 0.015(3) 0.003(2) 0.003(2) -0.006(2)
C13C 0.021(3) 0.036(4) 0.041(4) 0.000(3) 0.012(3) -0.003(3)
C3C 0.019(3) 0.020(3) 0.030(3) 0.004(2) -0.001(2) -0.001(2)
C2C 0.022(3) 0.024(3) 0.032(4) -0.004(2) 0.008(3) -0.001(2)
C6C 0.019(2) 0.028(3) 0.023(3) -0.005(2) 0.005(2) -0.002(2)
C18C 0.031(3) 0.035(3) 0.035(4) 0.000(3) 0.005(3) 0.012(3)
C21C 0.022(3) 0.049(4) 0.026(4) -0.018(3) -0.001(3) 0.002(3)
C19C 0.018(3) 0.055(4) 0.026(4) 0.000(3) 0.010(3) 0.006(3)
C17C 0.028(3) 0.057(4) 0.018(3) 0.011(3) 0.005(3) 0.004(3)
C20C 0.028(3) 0.039(4) 0.041(4) 0.001(3) 0.002(3) -0.012(3)
N1C 0.025(2) 0.020(2) 0.034(3) -0.0052(19) 0.011(2) -0.0039(18)
C15D 0.029(3) 0.027(3) 0.017(3) 0.000(2) 0.004(2) 0.000(2)
C7D 0.029(3) 0.018(3) 0.019(3) -0.002(2) 0.006(2) -0.004(2)
C16D 0.024(3) 0.025(3) 0.013(3) 0.002(2) 0.007(2) -0.003(2)
C8D 0.021(3) 0.031(3) 0.032(4) -0.002(3) 0.005(3) 0.000(2)
C11D 0.027(3) 0.023(3) 0.022(3) -0.001(2) 0.012(3) 0.002(2)
C13D 0.026(3) 0.049(4) 0.022(3) 0.000(3) 0.009(3) -0.007(3)
C14D 0.029(3) 0.045(4) 0.015(3) 0.005(3) 0.007(3) 0.008(3)
C10D 0.027(3) 0.024(3) 0.028(3) 0.002(2) 0.017(3) -0.002(2)
C9D 0.024(3) 0.030(3) 0.028(4) 0.006(2) 0.004(3) 0.006(2)
C6D 0.026(3) 0.027(3) 0.025(3) 0.001(2) 0.006(2) -0.004(2)
C12D 0.036(3) 0.024(3) 0.026(3) -0.003(2) 0.016(3) -0.008(2)
C1D 0.027(3) 0.030(3) 0.028(3) 0.001(2) 0.013(2) -0.001(2)
C3D 0.026(3) 0.027(3) 0.021(3) 0.005(2) -0.003(2) -0.003(2)
C2D 0.031(3) 0.023(3) 0.034(4) -0.002(2) 0.007(3) -0.001(2)
C5D 0.021(3) 0.021(3) 0.025(3) -0.002(2) 0.003(2) -0.001(2)
C4D 0.019(3) 0.026(3) 0.018(3) -0.004(2) 0.003(2) -0.004(2)
C17D 0.030(4) 0.037(4) 0.087(7) 0.017(4) -0.002(4) 0.006(3)
C21D 0.026(3) 0.092(6) 0.020(4) 0.018(4) 0.001(3) -0.003(4)
C18D 0.032(3) 0.058(5) 0.038(4) -0.005(3) 0.009(3) 0.011(3)
C20D 0.032(4) 0.055(4) 0.048(5) -0.003(4) -0.002(3) -0.011(3)
C19D 0.020(3) 0.054(4) 0.043(4) 0.011(3) 0.003(3) -0.008(3)
C18B 0.033(4) 0.130(10) 0.048(6) -0.034(7) -0.012(4) 0.032(6)
C20B 0.029(4) 0.035(4) 0.131(10) -0.023(5) -0.004(5) 0.012(3)
C17B 0.018(3) 0.033(4) 0.127(8) 0.019(4) -0.011(4) 0.000(3)
C19B 0.055(6) 0.122(10) 0.065(7) 0.038(7) 0.019(5) 0.051(6)
C21B 0.033(4) 0.153(9) 0.034(4) 0.023(5) 0.021(4) 0.035(5)
N1D 0.027(2) 0.026(2) 0.028(3) -0.001(2) 0.006(2) -0.0038(19)

loop_
_atom_type_symbol
_atom_type_description
_atom_type_scat_dispersion_real
_atom_type_scat_dispersion_imag
_atom_type_scat_source
C C 0.0033 0.0016 'International Tables Vol C Tables 4.2.6.8 and 6.1.1.4'
H H 0.0000 0.0000 'International Tables Vol C Tables 4.2.6.8 and 6.1.1.4'
N N 0.0061 0.0033 'International Tables Vol C Tables 4.2.6.8 and 6.1.1.4'
Fe Fe 0.3463 0.8444 'International Tables Vol C Tables 4.2.6.8 and 6.1.1.4'

loop_
_geom_angle_atom_site_label_1
_geom_angle_atom_site_label_2
_geom_angle_atom_site_label_3
_geom_angle
C4A Fe1 C17A 158.3(3)
C4A Fe1 C5A 41.5(2)
C17A Fe1 C5A 122.3(3)
C4A Fe1 C20A 108.1(3)
C17A Fe1 C20A 67.0(3)
C5A Fe1 C20A 124.4(3)
C4A Fe1 C19A 124.1(3)
C17A Fe1 C19A 66.6(3)
C5A Fe1 C19A 160.7(3)
C20A Fe1 C19A 39.7(3)
C4A Fe1 C18A 159.8(3)
C17A Fe1 C18A 40.1(3)
C5A Fe1 C18A 157.4(3)
C20A Fe1 C18A 67.6(3)
C19A Fe1 C18A 40.0(3)
C4A Fe1 C3A 40.7(2)
C17A Fe1 C3A 160.0(3)
C5A Fe1 C3A 68.8(2)
C20A Fe1 C3A 122.8(3)
C19A Fe1 C3A 108.6(3)
C18A Fe1 C3A 123.7(3)
C4A Fe1 C1A 68.7(2)
C17A Fe1 C1A 108.5(3)
C5A Fe1 C1A 40.7(2)
C20A Fe1 C1A 160.7(3)
C19A Fe1 C1A 157.7(3)
C18A Fe1 C1A 122.0(3)
C3A Fe1 C1A 68.0(2)
C4A Fe1 C21A 121.8(3)
C17A Fe1 C21A 40.6(3)
C5A Fe1 C21A 107.3(3)
C20A Fe1 C21A 40.2(3)
C19A Fe1 C21A 67.4(3)
C18A Fe1 C21A 68.5(3)
C3A Fe1 C21A 157.7(3)
C1A Fe1 C21A 124.1(3)
C4A Fe1 C2A 68.8(2)
C17A Fe1 C2A 123.9(3)
C5A Fe1 C2A 68.6(2)
C20A Fe1 C2A 158.0(3)
C19A Fe1 C2A 122.7(3)
C18A Fe1 C2A 107.4(3)
C3A Fe1 C2A 40.7(2)
C1A Fe1 C2A 40.3(2)
C21A Fe1 C2A 160.2(3)
C17B Fe2 C19B 64.5(4)
C17B Fe2 C20B 68.1(3)
C19B Fe2 C20B 37.2(4)
C17B Fe2 C18B 39.3(4)
C19B Fe2 C18B 35.7(4)
C20B Fe2 C18B 63.0(4)
C17B Fe2 C4B 137.7(4)
C19B Fe2 C4B 109.0(4)
C20B Fe2 C4B 133.5(4)
C18B Fe2 C4B 110.1(3)
C17B Fe2 C21B 44.2(4)
C19B Fe2 C21B 66.7(4)
C20B Fe2 C21B 41.2(4)
C18B Fe2 C21B 68.5(4)
C4B Fe2 C21B 174.7(4)
C17B Fe2 C5B 175.3(3)
C19B Fe2 C5B 110.9(4)
C20B Fe2 C5B 109.0(3)
C18B Fe2 C5B 136.3(4)
C4B Fe2 C5B 41.6(2)
C21B Fe2 C5B 135.9(4)
C17B Fe2 C1B 143.7(4)
C19B Fe2 C1B 140.8(5)
C20B Fe2 C1B 114.9(4)
C18B Fe2 C1B 176.2(5)
C4B Fe2 C1B 68.8(3)
C21B Fe2 C1B 112.2(3)
C5B Fe2 C1B 40.6(2)
C17B Fe2 C3B 113.8(3)
C19B Fe2 C3B 136.9(4)
C20B Fe2 C3B 173.2(4)
C18B Fe2 C3B 113.9(4)
C4B Fe2 C3B 40.6(2)
C21B Fe2 C3B 144.7(4)
C5B Fe2 C3B 68.6(2)
C1B Fe2 C3B 67.8(3)
C17B Fe2 C2B 116.7(3)
C19B Fe2 C2B 176.4(4)
C20B Fe2 C2B 146.2(4)
C18B Fe2 C2B 143.1(4)
C4B Fe2 C2B 67.8(3)
C21B Fe2 C2B 116.6(3)
C5B Fe2 C2B 67.8(2)
C1B Fe2 C2B 40.2(3)
C3B Fe2 C2B 39.7(3)
C1A C5A C4A 107.3(5)
C1A C5A C6A 127.6(6)
C4A C5A C6A 125.1(6)
C1A C5A Fe1 70.2(3)
C4A C5A Fe1 69.0(3)
C6A C5A Fe1 124.5(4)
C3A C4A C5A 107.8(5)
C3A C4A Fe1 70.5(3)
C5A C4A Fe1 69.6(3)
C3A C4A H4A 126.1
C5A C4A H4A 126.1
Fe1 C4A H4A 125.4
C2A C1A C5A 109.0(6)
C2A C1A Fe1 70.2(3)
C5A C1A Fe1 69.1(3)
C2A C1A H1A 125.5
C5A C1A H1A 125.5
Fe1 C1A H1A 126.8
C4A C3A C2A 108.4(5)
C4A C3A Fe1 68.8(3)
C2A C3A Fe1 70.0(3)
C4A C3A H3A 125.8
C2A C3A H3A 125.8
Fe1 C3A H3A 126.9
C1A C2A C3A 107.5(5)
C1A C2A Fe1 69.5(3)
C3A C2A Fe1 69.3(3)
C1A C2A H2A 126.2
C3A C2A H2A 126.2
Fe1 C2A H2A 126.5
N1A C6A C5A 121.8(6)
N1A C6A H6A 119.1
C5A C6A H6A 119.1
C10A C11A C16A 120.6(5)
C10A C11A C12A 122.3(5)
C16A C11A C12A 117.2(5)
C7A C8A C9A 120.9(6)
C7A C8A H8A 119.6
C9A C8A H8A 119.6
C15A C16A C11A 120.3(5)
C15A C16A C7A 122.1(5)
C11A C16A C7A 117.6(5)
C9A C10A C11A 120.2(5)
C9A C10A H10A 119.9
C11A C10A H10A 119.9
C13A C12A C11A 121.5(6)
C13A C12A H12A 119.2
C11A C12A H12A 119.2
C10A C9A C8A 120.7(6)
C10A C9A H9A 119.6
C8A C9A H9A 119.6
C14A C15A C16A 121.1(6)
C14A C15A H15A 119.5
C16A C15A H15A 119.5
C8A C7A N1A 122.5(6)
C8A C7A C16A 120.0(5)
N1A C7A C16A 117.4(5)
C15A C14A C13A 119.0(6)
C15A C14A H14A 120.5
C13A C14A H14A 120.5
C12A C13A C14A 120.9(6)
C12A C13A H13A 119.5
C14A C13A H13A 119.5
C18A C17A C21A 109.8(7)
C18A C17A Fe1 70.3(4)
C21A C17A Fe1 70.5(4)
C18A C17A H17A 125.1
C21A C17A H17A 125.1
Fe1 C17A H17A 125.8
C19A C18A C17A 106.3(7)
C19A C18A Fe1 69.9(4)
C17A C18A Fe1 69.6(4)
C19A C18A H18A 126.8
C17A C18A H18A 126.8
Fe1 C18A H18A 125.3
C19A C20A C21A 109.1(7)
C19A C20A Fe1 70.2(4)
C21A C20A Fe1 70.6(4)
C19A C20A H20A 125.5
C21A C20A H20A 125.5
Fe1 C20A H20A 125.3
C20A C21A C17A 105.5(7)
C20A C21A Fe1 69.3(4)
C17A C21A Fe1 68.9(4)
C20A C21A H21A 127.2
C17A C21A H21A 127.2
Fe1 C21A H21A 126.1
C20A C19A C18A 109.3(7)
C20A C19A Fe1 70.0(4)
C18A C19A Fe1 70.1(4)
C20A C19A H19A 125.4
C18A C19A H19A 125.4
Fe1 C19A H19A 126.1
C6A N1A C7A 118.4(5)
C1B C5B C4B 107.2(5)
C1B C5B C6B 128.9(6)
C4B C5B C6B 123.5(6)
C1B C5B Fe2 69.9(3)
C4B C5B Fe2 69.0(3)
C6B C5B Fe2 120.9(4)
C7B C16B C11B 119.4(5)
C7B C16B C15B 121.9(5)
C11B C16B C15B 118.7(5)
C12B C11B C10B 122.6(5)
C12B C11B C16B 118.4(5)
C10B C11B C16B 119.0(5)
C8B C7B N1B 121.7(5)
C8B C7B C16B 119.3(5)
N1B C7B C16B 118.8(5)
C14B C15B C16B 120.8(6)
C14B C15B H15B 119.6
C16B C15B H15B 119.6
C15B C14B C13B 120.0(6)
C15B C14B H14B 120.0
C13B C14B H14B 120.0
C7B C8B C9B 120.6(6)
C7B C8B H8B 119.7
C9B C8B H8B 119.7
C12B C13B C14B 121.1(6)
C12B C13B H13B 119.4
C14B C13B H13B 119.4
C10B C9B C8B 121.8(6)
C10B C9B H9B 119.1
C8B C9B H9B 119.1
C13B C12B C11B 120.8(6)
C13B C12B H12B 119.6
C11B C12B H12B 119.6
C9B C10B C11B 119.7(5)
C9B C10B H10B 120.1
C11B C10B H10B 120.1
C2B C1B C5B 108.1(6)
C2B C1B Fe2 70.5(4)
C5B C1B Fe2 69.6(3)
C2B C1B H1B 126.0
C5B C1B H1B 126.0
Fe2 C1B H1B 125.6
C3B C2B C1B 109.1(6)
C3B C2B Fe2 69.9(4)
C1B C2B Fe2 69.3(4)
C3B C2B H2B 125.5
C1B C2B H2B 125.5
Fe2 C2B H2B 126.9
N1B C6B C5B 120.3(6)
N1B C6B H6B 119.8
C5B C6B H6B 119.8
C3B C4B C5B 107.1(6)
C3B C4B Fe2 70.3(3)
C5B C4B Fe2 69.4(3)
C3B C4B H4B 126.4
C5B C4B H4B 126.4
Fe2 C4B H4B 125.5
C2B C3B C4B 108.5(5)
C2B C3B Fe2 70.4(4)
C4B C3B Fe2 69.1(3)
C2B C3B H3B 125.8
C4B C3B H3B 125.8
Fe2 C3B H3B 126.3
C6B N1B C7B 118.0(5)
C21C Fe3 C4C 160.4(3)
C21C Fe3 C3C 123.9(2)
C4C Fe3 C3C 41.0(2)
C21C Fe3 C18C 67.7(3)
C4C Fe3 C18C 122.3(3)
C3C Fe3 C18C 158.4(3)
C21C Fe3 C5C 157.1(3)
C4C Fe3 C5C 41.2(2)
C3C Fe3 C5C 68.7(2)
C18C Fe3 C5C 107.8(3)
C21C Fe3 C20C 40.4(3)
C4C Fe3 C20C 124.0(3)
C3C Fe3 C20C 107.9(3)
C18C Fe3 C20C 68.0(3)
C5C Fe3 C20C 161.0(3)
C21C Fe3 C17C 40.4(3)
C4C Fe3 C17C 157.9(3)
C3C Fe3 C17C 159.3(3)
C18C Fe3 C17C 41.1(3)
C5C Fe3 C17C 121.4(3)
C20C Fe3 C17C 68.6(3)
C21C Fe3 C2C 108.0(3)
C4C Fe3 C2C 68.4(3)
C3C Fe3 C2C 40.2(2)
C18C Fe3 C2C 160.1(3)
C5C Fe3 C2C 68.1(2)
C20C Fe3 C2C 122.3(3)
C17C Fe3 C2C 123.0(3)
C21C Fe3 C1C 121.9(3)
C4C Fe3 C1C 68.8(2)
C3C Fe3 C1C 68.3(2)
C18C Fe3 C1C 123.8(3)
C5C Fe3 C1C 40.5(2)
C20C Fe3 C1C 157.4(3)
C17C Fe3 C1C 106.7(3)
C2C Fe3 C1C 40.5(2)
C21C Fe3 C19C 68.0(3)
C4C Fe3 C19C 107.7(3)
C3C Fe3 C19C 122.8(3)
C18C Fe3 C19C 40.2(3)
C5C Fe3 C19C 124.1(3)
C20C Fe3 C19C 40.8(3)
C17C Fe3 C19C 68.8(3)
C2C Fe3 C19C 158.2(3)
C1C Fe3 C19C 160.1(2)
C17D Fe4 C21D 42.6(4)
C17D Fe4 C5D 108.5(3)
C21D Fe4 C5D 121.7(3)
C17D Fe4 C18D 39.5(3)
C21D Fe4 C18D 67.9(3)
C5D Fe4 C18D 127.2(3)
C17D Fe4 C1D 127.9(3)
C21D Fe4 C1D 108.4(3)
C5D Fe4 C1D 41.2(2)
C18D Fe4 C1D 164.9(3)
C17D Fe4 C4D 120.1(3)
C21D Fe4 C4D 157.1(3)
C5D Fe4 C4D 41.1(2)
C18D Fe4 C4D 108.6(3)
C1D Fe4 C4D 68.8(2)
C17D Fe4 C20D 68.8(3)
C21D Fe4 C20D 40.0(3)
C5D Fe4 C20D 156.0(3)
C18D Fe4 C20D 66.8(3)
C1D Fe4 C20D 120.5(3)
C4D Fe4 C20D 161.4(3)
C17D Fe4 C2D 165.1(3)
C21D Fe4 C2D 125.4(3)
C5D Fe4 C2D 68.6(2)
C18D Fe4 C2D 153.7(3)
C1D Fe4 C2D 40.5(2)
C4D Fe4 C2D 68.1(2)
C20D Fe4 C2D 107.5(3)
C17D Fe4 C19D 67.6(3)
C21D Fe4 C19D 67.6(3)
C5D Fe4 C19D 163.0(3)
C18D Fe4 C19D 39.6(3)
C1D Fe4 C19D 154.1(3)
C4D Fe4 C19D 125.1(3)
C20D Fe4 C19D 39.9(3)
C2D Fe4 C19D 119.4(3)
C17D Fe4 C3D 153.5(3)
C21D Fe4 C3D 161.4(3)
C5D Fe4 C3D 68.9(2)
C18D Fe4 C3D 119.7(3)
C1D Fe4 C3D 68.6(3)
C4D Fe4 C3D 40.6(2)
C20D Fe4 C3D 124.4(3)
C2D Fe4 C3D 40.6(3)
C19D Fe4 C3D 106.7(3)
C1C C5C C4C 108.0(5)
C1C C5C C6C 126.6(5)
C4C C5C C6C 125.3(6)
C1C C5C Fe3 70.1(3)
C4C C5C Fe3 69.0(3)
C6C C5C Fe3 123.4(4)
C11C C16C C15C 118.9(5)
C11C C16C C7C 119.2(5)
C15C C16C C7C 121.9(5)
C16C C11C C12C 118.7(5)
C16C C11C C10C 119.4(5)
C12C C11C C10C 122.0(5)
C8C C7C N1C 121.4(5)
C8C C7C C16C 119.9(5)
N1C C7C C16C 118.5(5)
C7C C8C C9C 121.0(5)
C7C C8C H8C 119.5
C9C C8C H8C 119.5
C14C C15C C16C 120.5(5)
C14C C15C H15C 119.7
C16C C15C H15C 119.7
C13C C12C C11C 121.2(6)
C13C C12C H12C 119.4
C11C C12C H12C 119.4
C15C C14C C13C 121.0(6)
C15C C14C H14C 119.5
C13C C14C H14C 119.5
C9C C10C C11C 120.1(5)
C9C C10C H10C 120.0
C11C C10C H10C 120.0
C5C C1C C2C 107.9(5)
C5C C1C Fe3 69.5(3)
C2C C1C Fe3 69.7(3)
C5C C1C H1C 126.1
C2C C1C H1C 126.1
Fe3 C1C H1C 126.3
C10C C9C C8C 120.4(6)
C10C C9C H9C 119.8
C8C C9C H9C 119.8
C3C C4C C5C 107.2(5)
C3C C4C Fe3 69.5(3)
C5C C4C Fe3 69.8(3)
C3C C4C H4C 126.4
C5C C4C H4C 126.4
Fe3 C4C H4C 125.9
C12C C13C C14C 119.7(6)
C12C C13C H13C 120.2
C14C C13C H13C 120.2
C2C C3C C4C 108.3(5)
C2C C3C Fe3 70.5(3)
C4C C3C Fe3 69.5(3)
C2C C3C H3C 125.8
C4C C3C H3C 125.8
Fe3 C3C H3C 125.8
C3C C2C C1C 108.6(5)
C3C C2C Fe3 69.3(3)
C1C C2C Fe3 69.8(3)
C3C C2C H2C 125.7
C1C C2C H2C 125.7
Fe3 C2C H2C 126.8
N1C C6C C5C 121.1(5)
N1C C6C H6C 119.4
C5C C6C H6C 119.4
C19C C18C C17C 109.2(6)
C19C C18C Fe3 70.3(4)
C17C C18C Fe3 69.6(4)
C19C C18C H18C 125.4
C17C C18C H18C 125.4
Fe3 C18C H18C 126.2
C20C C21C C17C 110.3(6)
C20C C21C Fe3 70.5(4)
C17C C21C Fe3 70.6(4)
C20C C21C H21C 124.9
C17C C21C H21C 124.9
Fe3 C21C H21C 125.6
C18C C19C C20C 107.4(6)
C18C C19C Fe3 69.5(4)
C20C C19C Fe3 69.3(4)
C18C C19C H19C 126.3
C20C C19C H19C 126.3
Fe3 C19C H19C 126.5
C21C C17C C18C 105.9(6)
C21C C17C Fe3 69.0(4)
C18C C17C Fe3 69.3(4)
C21C C17C H17C 127.0
C18C C17C H17C 127.0
Fe3 C17C H17C 126.2
C21C C20C C19C 107.3(6)
C21C C20C Fe3 69.1(4)
C19C C20C Fe3 69.9(4)
C21C C20C H20C 126.4
C19C C20C H20C 126.4
Fe3 C20C H20C 126.2
C6C N1C C7C 117.7(5)
C14D C15D C16D 120.8(6)
C14D C15D H15D 119.6
C16D C15D H15D 119.6
C8D C7D N1D 121.2(5)
C8D C7D C16D 120.3(5)
N1D C7D C16D 118.2(5)
C15D C16D C11D 119.1(5)
C15D C16D C7D 122.2(5)
C11D C16D C7D 118.6(5)
C7D C8D C9D 120.5(6)
C7D C8D H8D 119.7
C9D C8D H8D 119.7
C16D C11D C12D 118.6(5)
C16D C11D C10D 119.3(5)
C12D C11D C10D 122.2(5)
C12D C13D C14D 119.8(6)
C12D C13D H13D 120.1
C14D C13D H13D 120.1
C15D C14D C13D 120.3(6)
C15D C14D H14D 119.8
C13D C14D H14D 119.8
C9D C10D C11D 120.3(5)
C9D C10D H10D 119.8
C11D C10D H10D 119.8
C10D C9D C8D 120.9(6)
C10D C9D H9D 119.5
C8D C9D H9D 119.5
N1D C6D C5D 121.7(6)
N1D C6D H6D 119.1
C5D C6D H6D 119.1
C13D C12D C11D 121.4(6)
C13D C12D H12D 119.3
C11D C12D H12D 119.3
C2D C1D C5D 108.0(6)
C2D C1D Fe4 70.2(3)
C5D C1D Fe4 69.3(3)
C2D C1D H1D 126.0
C5D C1D H1D 126.0
Fe4 C1D H1D 126.1
C4D C3D C2D 107.6(5)
C4D C3D Fe4 69.4(3)
C2D C3D Fe4 69.7(3)
C4D C3D H3D 126.2
C2D C3D H3D 126.2
Fe4 C3D H3D 126.3
C1D C2D C3D 108.7(5)
C1D C2D Fe4 69.3(3)
C3D C2D Fe4 69.8(3)
C1D C2D H2D 125.6
C3D C2D H2D 125.6
Fe4 C2D H2D 126.9
C1D C5D C4D 107.3(5)
C1D C5D C6D 127.0(6)
C4D C5D C6D 125.8(5)
C1D C5D Fe4 69.6(3)
C4D C5D Fe4 69.8(3)
C6D C5D Fe4 125.3(4)
C3D C4D C5D 108.5(5)
C3D C4D Fe4 70.1(3)
C5D C4D Fe4 69.1(3)
C3D C4D H4D 125.8
C5D C4D H4D 125.8
Fe4 C4D H4D 126.6
C18D C17D C21D 105.7(7)
C18D C17D Fe4 70.4(4)
C21D C17D Fe4 68.7(4)
C18D C17D H17D 127.2
C21D C17D H17D 127.2
Fe4 C17D H17D 125.3
C20D C21D C17D 106.6(7)
C20D C21D Fe4 70.5(4)
C17D C21D Fe4 68.7(4)
C20D C21D H21D 126.7
C17D C21D H21D 126.7
Fe4 C21D H21D 125.8
C17D C18D C19D 110.9(7)
C17D C18D Fe4 70.1(4)
C19D C18D Fe4 70.8(4)
C17D C18D H18D 124.5
C19D C18D H18D 124.5
Fe4 C18D H18D 126.2
C19D C20D C21D 108.9(7)
C19D C20D Fe4 70.3(4)
C21D C20D Fe4 69.5(4)
C19D C20D H20D 125.6
C21D C20D H20D 125.6
Fe4 C20D H20D 126.2
C18D C19D C20D 107.9(7)
C18D C19D Fe4 69.6(4)
C20D C19D Fe4 69.8(4)
C18D C19D H19D 126.1
C20D C19D H19D 126.1
Fe4 C19D H19D 126.1
C19B C18B C17B 111.8(10)
C19B C18B Fe2 71.9(6)
C17B C18B Fe2 70.1(5)
C19B C18B H18B 124.1
C17B C18B H18B 124.1
Fe2 C18B H18B 125.5
C19B C20B C21B 110.1(9)
C19B C20B Fe2 71.2(5)
C21B C20B Fe2 69.8(5)
C19B C20B H20B 124.9
C21B C20B H20B 124.9
Fe2 C20B H20B 125.7
C18B C17B C21B 104.6(8)
C18B C17B Fe2 70.6(5)
C21B C17B Fe2 68.4(4)
C18B C17B H17B 127.7
C21B C17B H17B 127.7
Fe2 C17B H17B 124.9
C18B C19B C20B 113.5(11)
C18B C19B Fe2 72.4(6)
C20B C19B Fe2 71.6(6)
C18B C19B H19B 123.2
C20B C19B H19B 123.2
Fe2 C19B H19B 124.3
C20B C21B C17B 100.0(7)
C20B C21B Fe2 69.0(4)
C17B C21B Fe2 67.4(4)
C20B C21B H21B 130.0
C17B C21B H21B 130.0
Fe2 C21B H21B 125.3
C6D N1D C7D 119.8(5)

loop_
_geom_bond_atom_site_label_1
_geom_bond_atom_site_label_2
_geom_bond_distance
Fe1 C4A 2.025(6)
Fe1 C17A 2.033(7)
Fe1 C5A 2.034(6)
Fe1 C20A 2.036(7)
Fe1 C19A 2.039(6)
Fe1 C18A 2.041(7)
Fe1 C3A 2.047(6)
Fe1 C1A 2.048(6)
Fe1 C21A 2.053(6)
Fe1 C2A 2.056(6)
Fe2 C17B 2.017(7)
Fe2 C19B 2.017(9)
Fe2 C20B 2.022(7)
Fe2 C18B 2.024(8)
Fe2 C4B 2.028(6)
Fe2 C21B 2.032(7)
Fe2 C5B 2.033(6)
Fe2 C1B 2.036(6)
Fe2 C3B 2.044(6)
Fe2 C2B 2.051(6)
C5A C1A 1.418(9)
C5A C4A 1.437(9)
C5A C6A 1.449(8)
C4A C3A 1.416(8)
C4A H4A 0.9300
C1A C2A 1.413(8)
C1A H1A 0.9300
C3A C2A 1.427(9)
C3A H3A 0.9300
C2A H2A 0.9300
C6A N1A 1.270(7)
C6A H6A 0.9300
C11A C10A 1.407(8)
C11A C16A 1.423(7)
C11A C12A 1.432(8)
C8A C7A 1.361(9)
C8A C9A 1.419(8)
C8A H8A 0.9300
C16A C15A 1.403(8)
C16A C7A 1.440(8)
C10A C9A 1.347(9)
C10A H10A 0.9300
C12A C13A 1.350(9)
C12A H12A 0.9300
C9A H9A 0.9300
C15A C14A 1.374(9)
C15A H15A 0.9300
C7A N1A 1.418(7)
C14A C13A 1.425(9)
C14A H14A 0.9300
C13A H13A 0.9300
C17A C18A 1.398(10)
C17A C21A 1.419(11)
C17A H17A 0.9300
C18A C19A 1.396(11)
C18A H18A 0.9300
C20A C19A 1.385(10)
C20A C21A 1.404(11)
C20A H20A 0.9300
C21A H21A 0.9300
C19A H19A 0.9300
C5B C1B 1.411(9)
C5B C4B 1.443(8)
C5B C6B 1.453(7)
C16B C7B 1.425(8)
C16B C11B 1.430(8)
C16B C15B 1.434(8)
C11B C12B 1.408(8)
C11B C10B 1.413(8)
C7B C8B 1.381(8)
C7B N1B 1.415(7)
C15B C14B 1.351(8)
C15B H15B 0.9300
C14B C13B 1.408(9)
C14B H14B 0.9300
C8B C9B 1.387(8)
C8B H8B 0.9300
C13B C12B 1.368(9)
C13B H13B 0.9300
C9B C10B 1.371(9)
C9B H9B 0.9300
C12B H12B 0.9300
C10B H10B 0.9300
C1B C2B 1.405(9)
C1B H1B 0.9300
C2B C3B 1.389(10)
C2B H2B 0.9300
C6B N1B 1.276(7)
C6B H6B 0.9300
C4B C3B 1.412(9)
C4B H4B 0.9300
C3B H3B 0.9300
Fe3 C21C 2.026(6)
Fe3 C4C 2.033(6)
Fe3 C3C 2.034(5)
Fe3 C18C 2.042(6)
Fe3 C5C 2.043(6)
Fe3 C20C 2.044(7)
Fe3 C17C 2.047(6)
Fe3 C2C 2.050(6)
Fe3 C1C 2.051(5)
Fe3 C19C 2.053(6)
Fe4 C17D 2.026(7)
Fe4 C21D 2.026(7)
Fe4 C5D 2.027(6)
Fe4 C18D 2.029(7)
Fe4 C1D 2.031(6)
Fe4 C4D 2.035(6)
Fe4 C20D 2.038(7)
Fe4 C2D 2.043(6)
Fe4 C19D 2.044(6)
Fe4 C3D 2.044(6)
C5C C1C 1.416(8)
C5C C4C 1.435(8)
C5C C6C 1.457(7)
C16C C11C 1.415(8)
C16C C15C 1.416(8)
C16C C7C 1.422(8)
C11C C12C 1.416(8)
C11C C10C 1.423(8)
C7C C8C 1.378(8)
C7C N1C 1.408(7)
C8C C9C 1.398(8)
C8C H8C 0.9300
C15C C14C 1.372(8)
C15C H15C 0.9300
C12C C13C 1.375(8)
C12C H12C 0.9300
C14C C13C 1.389(8)
C14C H14C 0.9300
C10C C9C 1.380(8)
C10C H10C 0.9300
C1C C2C 1.418(8)
C1C H1C 0.9300
C9C H9C 0.9300
C4C C3C 1.424(8)
C4C H4C 0.9300
C13C H13C 0.9300
C3C C2C 1.405(9)
C3C H3C 0.9300
C2C H2C 0.9300
C6C N1C 1.274(7)
C6C H6C 0.9300
C18C C19C 1.408(9)
C18C C17C 1.434(10)
C18C H18C 0.9300
C21C C20C 1.404(10)
C21C C17C 1.405(9)
C21C H21C 0.9300
C19C C20C 1.429(9)
C19C H19C 0.9300
C17C H17C 0.9300
C20C H20C 0.9300
C15D C14D 1.392(9)
C15D C16D 1.393(8)
C15D H15D 0.9300
C7D C8D 1.366(8)
C7D N1D 1.417(7)
C7D C16D 1.429(8)
C16D C11D 1.424(8)
C8D C9D 1.418(8)
C8D H8D 0.9300
C11D C12D 1.425(8)
C11D C10D 1.426(8)
C13D C12D 1.356(9)
C13D C14D 1.405(10)
C13D H13D 0.9300
C14D H14D 0.9300
C10D C9D 1.352(8)
C10D H10D 0.9300
C9D H9D 0.9300
C6D N1D 1.273(7)
C6D C5D 1.452(8)
C6D H6D 0.9300
C12D H12D 0.9300
C1D C2D 1.409(8)
C1D C5D 1.426(8)
C1D H1D 0.9300
C3D C4D 1.414(8)
C3D C2D 1.417(9)
C3D H3D 0.9300
C2D H2D 0.9300
C5D C4D 1.426(9)
C4D H4D 0.9300
C17D C18D 1.370(11)
C17D C21D 1.471(12)
C17D H17D 0.9300
C21D C20D 1.392(11)
C21D H21D 0.9300
C18D C19D 1.379(9)
C18D H18D 0.9300
C20D C19D 1.392(11)
C20D H20D 0.9300
C19D H19D 0.9300
C18B C19B 1.240(15)
C18B C17B 1.360(14)
C18B H18B 0.9300
C20B C19B 1.288(14)
C20B C21B 1.427(14)
C20B H20B 0.9300
C17B C21B 1.524(14)
C17B H17B 0.9300
C19B H19B 0.9300
C21B H21B 0.9300

loop_
_geom_torsion_atom_site_label_1
_geom_torsion_atom_site_label_2
_geom_torsion_atom_site_label_3
_geom_torsion_atom_site_label_4
_geom_torsion
C1A C5A C4A C3A 0.4(6)
C6A C5A C4A C3A 178.6(5)
Fe1 C5A C4A C3A 60.4(4)
C1A C5A C4A Fe1 -60.0(4)
C6A C5A C4A Fe1 118.2(6)
C4A C5A C1A C2A 0.3(7)
C6A C5A C1A C2A -177.9(6)
Fe1 C5A C1A C2A -59.0(4)
C4A C5A C1A Fe1 59.2(4)
C6A C5A C1A Fe1 -118.9(6)
C5A C4A C3A C2A -0.8(6)
Fe1 C4A C3A C2A 59.0(4)
C5A C4A C3A Fe1 -59.8(4)
C5A C1A C2A C3A -0.8(7)
Fe1 C1A C2A C3A -59.1(4)
C5A C1A C2A Fe1 58.3(4)
C4A C3A C2A C1A 1.0(7)
Fe1 C3A C2A C1A 59.3(4)
C4A C3A C2A Fe1 -58.3(4)
C1A C5A C6A N1A -17.6(10)
C4A C5A C6A N1A 164.6(6)
Fe1 C5A C6A N1A -108.2(6)
C10A C11A C16A C15A -179.3(6)
C12A C11A C16A C15A -0.7(8)
C10A C11A C16A C7A 1.2(9)
C12A C11A C16A C7A 179.8(5)
C16A C11A C10A C9A 1.0(9)
C12A C11A C10A C9A -177.5(6)
C10A C11A C12A C13A 178.5(6)
C16A C11A C12A C13A 0.0(9)
C11A C10A C9A C8A -2.5(10)
C7A C8A C9A C10A 1.7(11)
C11A C16A C15A C14A 1.0(9)
C7A C16A C15A C14A -179.5(6)
C9A C8A C7A N1A -175.1(6)
C9A C8A C7A C16A 0.6(10)
C15A C16A C7A C8A 178.5(6)
C11A C16A C7A C8A -2.0(9)
C15A C16A C7A N1A -5.5(9)
C11A C16A C7A N1A 173.9(5)
C16A C15A C14A C13A -0.6(10)
C11A C12A C13A C14A 0.4(10)
C15A C14A C13A C12A -0.1(11)
C21A C17A C18A C19A 1.0(8)
Fe1 C17A C18A C19A 60.6(5)
C21A C17A C18A Fe1 -59.6(5)
C19A C20A C21A C17A -0.2(8)
Fe1 C20A C21A C17A 59.7(5)
C19A C20A C21A Fe1 -59.9(5)
C18A C17A C21A C20A -0.5(8)
Fe1 C17A C21A C20A -59.9(5)
C18A C17A C21A Fe1 59.4(5)
C21A C20A C19A C18A 0.8(8)
Fe1 C20A C19A C18A -59.3(5)
C21A C20A C19A Fe1 60.1(5)
C17A C18A C19A C20A -1.1(8)
Fe1 C18A C19A C20A 59.3(5)
C17A C18A C19A Fe1 -60.4(5)
C5A C6A N1A C7A 176.9(5)
C8A C7A N1A C6A -66.7(9)
C16A C7A N1A C6A 117.4(6)
C7B C16B C11B C12B -179.8(5)
C15B C16B C11B C12B 1.4(8)
C7B C16B C11B C10B -0.4(8)
C15B C16B C11B C10B -179.3(5)
C11B C16B C7B C8B -2.8(9)
C15B C16B C7B C8B 176.0(6)
C11B C16B C7B N1B 173.3(5)
C15B C16B C7B N1B -7.9(8)
C7B C16B C15B C14B -178.0(6)
C11B C16B C15B C14B 0.8(9)
C16B C15B C14B C13B -2.5(10)
N1B C7B C8B C9B -172.1(6)
C16B C7B C8B C9B 3.9(9)
C15B C14B C13B C12B 2.1(11)
C7B C8B C9B C10B -1.7(10)
C14B C13B C12B C11B 0.1(10)
C10B C11B C12B C13B 178.9(6)
C16B C11B C12B C13B -1.8(9)
C8B C9B C10B C11B -1.6(10)
C12B C11B C10B C9B -178.1(6)
C16B C11B C10B C9B 2.6(8)
C4B C5B C1B C2B -1.0(7)
C6B C5B C1B C2B -174.2(6)
Fe2 C5B C1B C2B -60.2(4)
C4B C5B C1B Fe2 59.2(4)
C6B C5B C1B Fe2 -114.0(6)
C5B C1B C2B C3B 0.9(7)
Fe2 C1B C2B C3B -58.7(4)
C5B C1B C2B Fe2 59.6(4)
C1B C5B C6B N1B -21.2(9)
C4B C5B C6B N1B 166.6(5)
Fe2 C5B C6B N1B -109.3(6)
C1B C5B C4B C3B 0.8(6)
C6B C5B C4B C3B 174.4(5)
Fe2 C5B C4B C3B 60.5(4)
C1B C5B C4B Fe2 -59.7(4)
C6B C5B C4B Fe2 114.0(5)
C1B C2B C3B C4B -0.4(7)
Fe2 C2B C3B C4B -58.8(4)
C1B C2B C3B Fe2 58.4(4)
C5B C4B C3B C2B -0.2(7)
Fe2 C4B C3B C2B 59.6(4)
C5B C4B C3B Fe2 -59.9(4)
C5B C6B N1B C7B 173.0(5)
C8B C7B N1B C6B -68.0(8)
C16B C7B N1B C6B 116.0(6)
C15C C16C C11C C12C -1.0(8)
C7C C16C C11C C12C -179.8(5)
C15C C16C C11C C10C 178.4(5)
C7C C16C C11C C10C -0.4(8)
C11C C16C C7C C8C -0.6(8)
C15C C16C C7C C8C -179.4(6)
C11C C16C C7C N1C -176.4(5)
C15C C16C C7C N1C 4.9(8)
N1C C7C C8C C9C 176.2(6)
C16C C7C C8C C9C 0.5(9)
C11C C16C C15C C14C -0.4(9)
C7C C16C C15C C14C 178.4(6)
C16C C11C C12C C13C 1.4(9)
C10C C11C C12C C13C -178.1(6)
C16C C15C C14C C13C 1.6(10)
C16C C11C C10C C9C 1.5(9)
C12C C11C C10C C9C -179.1(6)
C4C C5C C1C C2C 0.6(7)
C6C C5C C1C C2C 176.7(5)
Fe3 C5C C1C C2C 59.4(4)
C4C C5C C1C Fe3 -58.8(4)
C6C C5C C1C Fe3 117.4(6)
C11C C10C C9C C8C -1.6(10)
C7C C8C C9C C10C 0.6(10)
C1C C5C C4C C3C -0.3(6)
C6C C5C C4C C3C -176.5(5)
Fe3 C5C C4C C3C -59.7(4)
C1C C5C C4C Fe3 59.5(4)
C6C C5C C4C Fe3 -116.8(6)
C11C C12C C13C C14C -0.2(10)
C15C C14C C13C C12C -1.3(10)
C5C C4C C3C C2C -0.1(6)
Fe3 C4C C3C C2C -60.0(4)
C5C C4C C3C Fe3 59.9(4)
C4C C3C C2C C1C 0.5(7)
Fe3 C3C C2C C1C -58.9(4)
C4C C3C C2C Fe3 59.4(4)
C5C C1C C2C C3C -0.7(7)
Fe3 C1C C2C C3C 58.5(4)
C5C C1C C2C Fe3 -59.2(4)
C1C C5C C6C N1C 18.0(9)
C4C C5C C6C N1C -166.4(6)
Fe3 C5C C6C N1C 106.9(6)
C17C C18C C19C C20C 0.2(7)
Fe3 C18C C19C C20C 59.1(5)
C17C C18C C19C Fe3 -59.0(5)
C20C C21C C17C C18C 0.2(8)
Fe3 C21C C17C C18C 59.8(4)
C20C C21C C17C Fe3 -59.5(5)
C19C C18C C17C C21C -0.3(7)
Fe3 C18C C17C C21C -59.6(5)
C19C C18C C17C Fe3 59.4(5)
C17C C21C C20C C19C -0.1(8)
Fe3 C21C C20C C19C -59.7(5)
C17C C21C C20C Fe3 59.6(5)
C18C C19C C20C C21C 0.0(7)
Fe3 C19C C20C C21C 59.3(5)
C18C C19C C20C Fe3 -59.3(4)
C5C C6C N1C C7C -178.8(5)
C8C C7C N1C C6C 69.3(8)
C16C C7C N1C C6C -115.0(6)
C14D C15D C16D C11D 1.2(8)
C14D C15D C16D C7D 179.0(6)
C8D C7D C16D C15D -176.5(6)
N1D C7D C16D C15D 9.2(8)
C8D C7D C16D C11D 1.3(9)
N1D C7D C16D C11D -173.0(5)
N1D C7D C8D C9D 172.4(6)
C16D C7D C8D C9D -1.7(10)
C15D C16D C11D C12D -1.6(8)
C7D C16D C11D C12D -179.5(5)
C15D C16D C11D C10D 178.7(5)
C7D C16D C11D C10D 0.9(8)
C16D C15D C14D C13D -0.7(9)
C12D C13D C14D C15D 0.5(10)
C16D C11D C10D C9D -2.7(9)
C12D C11D C10D C9D 177.7(6)
C11D C10D C9D C8D 2.3(10)
C7D C8D C9D C10D -0.1(10)
C14D C13D C12D C11D -1.0(9)
C16D C11D C12D C13D 1.5(9)
C10D C11D C12D C13D -178.8(6)
C5D C1D C2D C3D 0.4(7)
Fe4 C1D C2D C3D -58.8(4)
C5D C1D C2D Fe4 59.2(4)
C4D C3D C2D C1D -0.7(7)
Fe4 C3D C2D C1D 58.5(4)
C4D C3D C2D Fe4 -59.2(4)
C2D C1D C5D C4D 0.1(7)
Fe4 C1D C5D C4D 59.9(4)
C2D C1D C5D C6D -179.2(6)
Fe4 C1D C5D C6D -119.4(6)
C2D C1D C5D Fe4 -59.8(4)
N1D C6D C5D C1D -158.5(6)
N1D C6D C5D C4D 22.3(9)
N1D C6D C5D Fe4 111.6(6)
C2D C3D C4D C5D 0.8(7)
Fe4 C3D C4D C5D -58.6(4)
C2D C3D C4D Fe4 59.4(4)
C1D C5D C4D C3D -0.5(7)
C6D C5D C4D C3D 178.8(6)
Fe4 C5D C4D C3D 59.2(4)
C1D C5D C4D Fe4 -59.7(4)
C6D C5D C4D Fe4 119.6(6)
C18D C17D C21D C20D -0.5(8)
Fe4 C17D C21D C20D 60.6(5)
C18D C17D C21D Fe4 -61.1(5)
C21D C17D C18D C19D 0.8(8)
Fe4 C17D C18D C19D -59.2(5)
C21D C17D C18D Fe4 60.0(5)
C17D C21D C20D C19D 0.0(8)
Fe4 C21D C20D C19D 59.5(5)
C17D C21D C20D Fe4 -59.4(5)
C17D C18D C19D C20D -0.8(9)
Fe4 C18D C19D C20D -59.6(5)
C17D C18D C19D Fe4 58.8(5)
C21D C20D C19D C18D 0.5(8)
Fe4 C20D C19D C18D 59.4(5)
C21D C20D C19D Fe4 -59.0(5)
C19B C18B C17B C21B -0.4(10)
Fe2 C18B C17B C21B -60.3(5)
C19B C18B C17B Fe2 59.9(7)
C17B C18B C19B C20B 1.2(12)
Fe2 C18B C19B C20B 60.1(7)
C17B C18B C19B Fe2 -58.9(6)
C21B C20B C19B C18B -1.4(12)
Fe2 C20B C19B C18B -60.5(7)
C21B C20B C19B Fe2 59.1(6)
C19B C20B C21B C17B 1.0(9)
Fe2 C20B C21B C17B 61.0(5)
C19B C20B C21B Fe2 -59.9(6)
C18B C17B C21B C20B -0.4(8)
Fe2 C17B C21B C20B -62.2(5)
C18B C17B C21B Fe2 61.8(5)
C5D C6D N1D C7D -174.2(5)
C8D C7D N1D C6D 67.6(8)
C16D C7D N1D C6D -118.1(6)
